data_4000619
_journal_name_full 'Chemistry of Materials'
_journal_paper_doi 10.1021/cm050929o
_journal_year 2005
_chemical_formula_sum 'C15 H13 N O4'
_chemical_formula_weight 271.26
_space_group_IT_number 7
_symmetry_cell_setting monoclinic
_symmetry_space_group_name_Hall 'P -2yc'
_symmetry_space_group_name_H-M 'P 1 c 1'
_cell_angle_alpha 90.00
_cell_angle_beta 99.209(14)
_cell_angle_gamma 90.00
_cell_formula_units_Z 2
_cell_length_a 14.7390(17)
_cell_length_b 7.0271(5)
_cell_length_c 6.0959(7)
_cell_measurement_temperature 293(2)
_cell_volume 623.23(11)
_diffrn_ambient_temperature 293(2)
_exptl_crystal_density_diffrn 1.446
_cod_depositor_comments
;
The following automatic conversions were performed:
'_symmetry_cell_setting' value 'Monoclinic' changed to 'monoclinic'
according to '/home/saulius/struct/CIF-dictionaries/cif_core.dic'
dictionary named 'cif_core.dic' version 2.4.1 from 2010-06-29.

Automatic conversion script
Id: cif_fix_enum 1527 2010-12-29 10:47:43Z saulius 
;
_cod_original_sg_symbol_H-M 'P c'
_cod_database_code 4000619

loop_
_symmetry_equiv_pos_as_xyz
'x, y, z'
'x, -y, z+1/2'

loop_
_atom_site_label
_atom_site_type_symbol
_atom_site_fract_x
_atom_site_fract_y
_atom_site_fract_z
_atom_site_U_iso_or_equiv
_atom_site_adp_type
_atom_site_occupancy
_atom_site_symmetry_multiplicity
_atom_site_calc_flag
_atom_site_refinement_flags
_atom_site_disorder_assembly
_atom_site_disorder_group
C1 C 0.70967(11) 0.1799(2) 0.3425(2) 0.0235(3) Uani 1 1 d . . .
H1 H 0.7037 0.1260 0.4788 0.028 Uiso 1 1 calc R . .
C3 C 0.79605(9) 0.2061(2) 0.2849(2) 0.0209(3) Uani 1 1 d . . .
C4 C 0.72525(9) 0.3315(2) -0.0720(2) 0.0229(3) Uani 1 1 d . . .
H4 H 0.7302 0.3795 -0.2118 0.027 Uiso 1 1 calc R . .
C006 C 0.63224(10) 0.2342(2) 0.1961(2) 0.0235(3) Uani 1 1 d . . .
C007 C 0.63933(10) 0.3114(2) -0.0125(2) 0.0254(3) Uani 1 1 d . . .
H007 H 0.5870 0.3486 -0.1091 0.030 Uiso 1 1 calc R . .
C009 C 0.80537(10) 0.2811(2) 0.0734(2) 0.0213(3) Uani 1 1 d . . .
C20 C 0.89370(10) 0.2988(2) 0.0030(2) 0.0220(3) Uani 1 1 d . . .
C022 C 1.13098(9) 0.32741(19) 0.2026(2) 0.0222(3) Uani 1 1 d . . .
H022 H 1.1245 0.3760 0.3412 0.027 Uiso 1 1 calc R . .
C31 C 1.05402(9) 0.2610(2) 0.0597(2) 0.0209(3) Uani 1 1 d . . .
C32 C 1.06481(9) 0.18309(19) -0.1464(2) 0.0225(3) Uani 1 1 d . . .
H32 H 1.0140 0.1360 -0.2411 0.027 Uiso 1 1 calc R . .
C33 C 1.15108(9) 0.1762(2) -0.2089(2) 0.0210(3) Uani 1 1 d . . .
H33 H 1.1580 0.1247 -0.3458 0.025 Uiso 1 1 calc R . .
C34 C 1.22770(9) 0.2461(2) -0.0674(2) 0.0212(3) Uani 1 1 d . . .
C35 C 1.21676(10) 0.3210(2) 0.1387(2) 0.0213(3) Uani 1 1 d . . .
H35 H 1.2676 0.3671 0.2339 0.026 Uiso 1 1 calc R . .
C41 C 1.32074(10) 0.24851(19) -0.1304(2) 0.0223(3) Uani 1 1 d . . .
C51 C 1.40985(10) 0.1941(2) -0.4135(3) 0.0296(3) Uani 1 1 d . . .
H51A H 1.4037 0.1418 -0.5606 0.044 Uiso 1 1 calc R . .
H51B H 1.4553 0.1234 -0.3159 0.044 Uiso 1 1 calc R . .
H51C H 1.4285 0.3248 -0.4164 0.044 Uiso 1 1 calc R . .
N11 N 0.96881(8) 0.26323(18) 0.13640(19) 0.0224(3) Uani 1 1 d . . .
O1 O 0.54943(8) 0.21035(19) 0.26447(19) 0.0330(3) Uani 1 1 d . . .
O2 O 0.87079(7) 0.16096(16) 0.43395(16) 0.0284(3) Uani 1 1 d . . .
O3 O 1.38878(7) 0.30820(16) -0.01025(18) 0.0314(3) Uani 1 1 d . . .
O4 O 1.32235(7) 0.18230(15) -0.33436(17) 0.0284(2) Uani 1 1 d . . .
H50 H 0.9255(16) 0.189(3) 0.360(4) 0.049(6) Uiso 1 1 d . . .
H21 H 0.5072(17) 0.255(3) 0.152(4) 0.053(6) Uiso 1 1 d . . .
H20 H 0.8932(12) 0.340(3) -0.151(3) 0.034(5) Uiso 1 1 d . . .

loop_
_atom_site_aniso_label
_atom_site_aniso_U_11
_atom_site_aniso_U_22
_atom_site_aniso_U_33
_atom_site_aniso_U_23
_atom_site_aniso_U_13
_atom_site_aniso_U_12
C1 0.0247(7) 0.0253(7) 0.0208(6) 0.0004(5) 0.0049(5) -0.0014(6)
C3 0.0185(7) 0.0223(6) 0.0213(6) -0.0002(5) 0.0012(5) 0.0008(5)
C4 0.0221(7) 0.0243(7) 0.0217(6) 0.0007(5) 0.0019(5) 0.0006(5)
C006 0.0173(7) 0.0245(7) 0.0297(7) -0.0036(6) 0.0063(5) -0.0031(5)
C007 0.0206(7) 0.0270(7) 0.0270(7) -0.0001(6) -0.0008(5) 0.0009(6)
C009 0.0219(7) 0.0210(7) 0.0212(7) -0.0007(5) 0.0041(5) 0.0001(6)
C20 0.0216(7) 0.0214(6) 0.0234(7) 0.0003(5) 0.0055(5) -0.0007(5)
C022 0.0245(7) 0.0224(7) 0.0194(6) -0.0003(5) 0.0023(5) 0.0017(6)
C31 0.0195(7) 0.0200(7) 0.0239(7) 0.0032(5) 0.0059(5) 0.0011(5)
C32 0.0212(7) 0.0240(7) 0.0216(7) -0.0004(5) 0.0016(5) -0.0017(5)
C33 0.0203(7) 0.0221(7) 0.0212(7) -0.0008(5) 0.0049(5) -0.0003(5)
C34 0.0207(7) 0.0204(6) 0.0225(7) 0.0029(5) 0.0038(5) 0.0012(5)
C35 0.0179(7) 0.0229(6) 0.0225(6) -0.0006(5) 0.0013(5) -0.0001(5)
C41 0.0210(7) 0.0210(7) 0.0250(7) 0.0013(5) 0.0039(5) 0.0032(5)
C51 0.0203(8) 0.0361(8) 0.0348(7) -0.0004(6) 0.0114(6) 0.0007(6)
N11 0.0196(6) 0.0247(6) 0.0232(6) 0.0000(5) 0.0037(4) -0.0015(5)
O1 0.0188(6) 0.0467(7) 0.0343(6) 0.0039(5) 0.0070(5) -0.0021(5)
O2 0.0204(5) 0.0414(6) 0.0226(5) 0.0067(4) 0.0009(4) 0.0010(4)
O3 0.0196(5) 0.0403(6) 0.0333(6) -0.0049(4) 0.0011(4) -0.0014(4)
O4 0.0213(5) 0.0369(6) 0.0285(5) -0.0047(4) 0.0085(4) -0.0011(4)

loop_
_geom_bond_atom_site_label_1
_geom_bond_atom_site_label_2
_geom_bond_distance
_geom_bond_site_symmetry_2
_geom_bond_publ_flag
C1 C006 1.385(2) . ?
C1 C3 1.386(2) . ?
C3 O2 1.3490(17) . ?
C3 C009 1.4197(19) . ?
C4 C007 1.379(2) . ?
C4 C009 1.404(2) . ?
C006 O1 1.3616(19) . ?
C006 C007 1.402(2) . ?
C009 C20 1.440(2) . ?
C20 N11 1.2888(18) . ?
C022 C35 1.3819(18) . ?
C022 C31 1.3954(19) . ?
C31 C32 1.402(2) . ?
C31 N11 1.4087(17) . ?
C32 C33 1.3855(18) . ?
C33 C34 1.396(2) . ?
C34 C35 1.395(2) . ?
C34 C41 1.4824(18) . ?
C41 O3 1.2180(19) . ?
C41 O4 1.3310(18) . ?
C51 O4 1.4498(16) . ?

loop_
_cod_related_entry_id
_cod_related_entry_database
_cod_related_entry_code
1 ChemSpider 30658418
